data_1531363
loop_
_publ_author_name
'Gomez, A.'
'Lara, V.H.'
'Bosch, P.'
'Reguera, E.'

_publ_section_title
;
 The structure of two manganese hexacyanometallates(II): Mn2 (Fe (C N)6) *
 8(H2 O) and Mn2 (Os (C N)6) *8(H2 O)
;
_journal_name_full 'Powder Diffraction'
_journal_page_first 144
_journal_page_last 148
_journal_volume 17
_journal_year 2002
_chemical_formula_sum 'C6 H16 Mn2 N6 O8 Os'
_chemical_name_systematic 'Mn2 (Os (C N)6) (H2 O)8'
_space_group_IT_number 14
_symmetry_space_group_name_Hall '-P 2yn'
_symmetry_space_group_name_H-M 'P 1 21/n 1'
_cell_angle_alpha 90
_cell_angle_beta 98.695
_cell_angle_gamma 90
_cell_formula_units_Z 2
_cell_length_a 9.4922
_cell_length_b 12.493
_cell_length_c 7.6013
_cell_volume 891.048
_citation_journal_id_ASTM PODIE2
_cod_data_source_file Gomez_PODIE2_2002_809.cif
_cod_data_source_block C6H16Mn2N6O8Os1
_cod_original_cell_volume 891.0483
_cod_original_sg_symbol_Hall '-P 2ybc (x-z,y,z)'
_cod_original_formula_sum 'C6 H16 Mn2 N6 O8 Os1'
_cod_database_code 1531363

loop_
_symmetry_equiv_pos_as_xyz
x,y,z
-x+1/2,y+1/2,-z+1/2
-x,-y,-z
x-1/2,-y-1/2,z-1/2

loop_
_atom_site_label
_atom_site_type_symbol
_atom_site_fract_x
_atom_site_fract_y
_atom_site_fract_z
_atom_site_occupancy
_atom_site_U_iso_or_equiv
O4 O-2 0.965 0.2995 0.4 1 0.0
O3 O-2 0.23 0.22674 0.409 1 0.0
Mn1 Mn+2 0.6264 0.0952 0.423 1 0.0
O2 O-2 0.421 0.0873 0.579 1 0.0
N2 N-3 0.715 0.5859 0.244 1 0.0
C3 C+2 0.3495 0.4655 0.281 1 0.0
N1 N-3 0.625 0.263 0.466 1 0.0
Os1 Os+2 0.5 0.5 0.5 1 0.0
C1 C+2 0.583 0.3479 0.479 1 0.0
C2 C+2 0.636 0.5564 0.336 1 0.0
O1 O-2 0.457 0.094 0.188 1 0.0
N3 N-3 0.2614 0.4445 0.165 1 0.0
